data_1008550
loop_
_publ_author_name
'Tomey, E'
'Isnard, O'
'Fagan, A'
'Desmoulins, C'
'Miraglia, S'
'Soubeyroux, J L'
'Fruchart, D'

_publ_section_title
;
Modulation of spin reorientation transitions in the series
R(Fe,M)~12~X~y~ (R=Y,Nd,Ho;M=Mo,Ti;X=N,H)
;
_journal_coden_ASTM JALCEU
_journal_name_full 'Journal of Alloys Compd.'
_journal_page_first 233
_journal_page_last 238
_journal_paper_doi 10.1016/0925-8388(93)90070-4
_journal_volume 191
_journal_year 1993
_chemical_formula_structural 'Nd Fe10.52 Mo1.48 N0.8'
_chemical_formula_sum 'Fe10.52 Mo1.48 N0.8 Nd'
_chemical_name_systematic
;
Neodymium iron molybdenum nitride (1/10.5/1.5/0.8)
;
_space_group_IT_number 139
_symmetry_cell_setting tetragonal
_symmetry_Int_Tables_number 139
_symmetry_space_group_name_Hall '-I 4 2'
_symmetry_space_group_name_H-M 'I 4/m m m'
_cell_angle_alpha 90
_cell_angle_beta 90
_cell_angle_gamma 90
_cell_formula_units_Z 2
_cell_length_a 8.6398(9)
_cell_length_b 8.6398(9)
_cell_length_c 4.8437(6)
_cell_volume 361.6
_refine_ls_R_factor_all 0.021
_cod_original_formula_sum 'Fe10.52 Mo1.48 N.8 Nd'
_cod_database_code 1008550

loop_
_symmetry_equiv_pos_as_xyz
x,y,z
-x,-y,z
-x,y,z
x,-y,z
-y,x,z
y,-x,z
y,x,z
-y,-x,z
-x,-y,-z
x,y,-z
x,-y,-z
-x,y,-z
y,-x,-z
-y,x,-z
-y,-x,-z
y,x,-z
1/2+x,1/2+y,1/2+z
1/2-x,1/2-y,1/2+z
1/2-x,1/2+y,1/2+z
1/2+x,1/2-y,1/2+z
1/2-y,1/2+x,1/2+z
1/2+y,1/2-x,1/2+z
1/2+y,1/2+x,1/2+z
1/2-y,1/2-x,1/2+z
1/2-x,1/2-y,1/2-z
1/2+x,1/2+y,1/2-z
1/2+x,1/2-y,1/2-z
1/2-x,1/2+y,1/2-z
1/2+y,1/2-x,1/2-z
1/2-y,1/2+x,1/2-z
1/2-y,1/2-x,1/2-z
1/2+y,1/2+x,1/2-z

loop_
_atom_site_label
_atom_site_type_symbol
_atom_site_symmetry_multiplicity
_atom_site_Wyckoff_symbol
_atom_site_fract_x
_atom_site_fract_y
_atom_site_fract_z
_atom_site_occupancy
_atom_site_attached_hydrogens
_atom_site_calc_flag
Nd1 Nd0 2 a 0. 0. 0. 1. 0 d
N1 N0 2 b 0. 0. 0.5 0.8(2) 0 d
Fe1 Fe0 8 f 0.25 0.25 0.25 1. 0 d
Fe2 Fe0 8 i 0.3622(9) 0. 0. 0.63(3) 0 d
Mo1 Mo0 8 i 0.3622(9) 0. 0. 0.37(3) 0 d
Fe3 Fe0 8 j 0.2786(8) 0.5 0. 1. 0 d

loop_
_atom_type_symbol
_atom_type_oxidation_number
Nd0 0.000
N0 0.000
Fe0 0.000
Mo0 0.000
